data_1100546
loop_
_publ_author_name
'Elschenbroich, Christoph'
'Voss, Steffen'
'Schiemann, Olav'
'Lippek, Andrea'
'Harms, Klaus'

_publ_section_title
;
 \h^1^-Coordination of Phosphinine to Chromium, Molybdenum, and Tungsten
;
_journal_coden_ASTM ORGND7
_journal_issue 20
_journal_name_full Organometallics
_journal_page_first 4417
_journal_page_last 4424
_journal_paper_doi 10.1021/om9804879
_journal_volume 17
_journal_year 1998
_chemical_formula_sum 'C30 H30 P6 W'
_space_group_IT_number 2
_symmetry_cell_setting triclinic
_symmetry_Int_Tables_number 2
_symmetry_space_group_name_Hall '-P 1'
_symmetry_space_group_name_H-M 'P -1'
_cell_angle_alpha 108.367(9)
_cell_angle_beta 95.753(10)
_cell_angle_gamma 90.602(10)
_cell_formula_units_Z 4
_cell_length_a 9.1680(15)
_cell_length_b 18.318(2)
_cell_length_c 19.158(2)
_cod_original_formula_sum 'C30 H30 P6 W1'
_cod_database_code 1100546

loop_
_symmetry_equiv_pos_site_id
_symmetry_equiv_pos_as_xyz
1 x,y,z
2 -x,-y,-z

loop_
_atom_site_label
_atom_site_type_symbol
_atom_site_fract_x
_atom_site_fract_y
_atom_site_fract_z
W1 W -0.02939(5) 0.27200(3) -0.25204(2)
P1 P 0.1038(3) 0.20724(19) -0.17690(17)
C1 C 0.2283(13) 0.1339(7) -0.2029(7)
H1 H 0.24450 0.11490 -0.25300
C2 C 0.3031(16) 0.1026(8) -0.1545(10)
H2 H 0.36500 0.06200 -0.17300
C3 C 0.2908(18) 0.129(1) -0.0784(10)
H3 H 0.34840 0.10650 -0.04800
C4 C 0.2020(17) 0.1842(9) -0.0465(8)
H4 H 0.20050 0.19770 0.00500
C5 C 0.1143(14) 0.2221(8) -0.0833(6)
H5 H 0.05460 0.25930 -0.05560
P2 P 0.0917(3) 0.38950(18) -0.17504(16)
C6 C 0.1861(12) 0.4556(7) -0.2002(7)
H6 H 0.19160 0.44600 -0.25100
C7 C 0.2554(14) 0.5219(7) -0.1523(7)
H7 H 0.30710 0.55390 -0.17210
C8 C 0.2529(13) 0.5440(7) -0.0764(7)
H8 H 0.29900 0.59130 -0.04710
C9 C 0.1858(15) 0.4995(8) -0.0430(7)
H9 H 0.19190 0.51630 0.00900
C10 C 0.1086(13) 0.4303(7) -0.0815(6)
H10 H 0.06260 0.40430 -0.05380
P3 P 0.1650(3) 0.25058(18) -0.32758(16)
C11 C 0.1682(13) 0.2063(7) -0.4213(6)
H11 H 0.08200 0.18000 -0.44880
C12 C 0.2884(14) 0.2072(8) -0.4579(6)
H12 H 0.27910 0.18130 -0.50910
C13 C 0.4183(15) 0.2421(8) -0.4264(7)
H13 H 0.49350 0.24070 -0.45660
C14 C 0.4473(13) 0.2805(8) -0.3507(8)
H14 H 0.54180 0.30280 -0.33220
C15 C 0.3423(12) 0.2873(7) -0.3008(7)
H15 H 0.37030 0.31320 -0.25040
P4 P -0.2258(3) 0.29816(19) -0.17643(17)
C16 C -0.3332(13) 0.3768(8) -0.1567(6)
H16 H -0.30970 0.41750 -0.17420
C17 C -0.4550(14) 0.3838(10) -0.1154(7)
H17 H -0.51050 0.42800 -0.10820
C18 C -0.4960(15) 0.3275(11) -0.0851(8)
H18 H -0.57870 0.33500 -0.05870
C19 C -0.4212(18) 0.2624(10) -0.0923(7)
H19 H -0.45370 0.22820 -0.06880
C20 C -0.3018(16) 0.2426(8) -0.1310(7)
H20 H -0.25900 0.19580 -0.13270
P5 P -0.1575(3) 0.15584(18) -0.32725(17)
C21 C -0.3417(14) 0.1294(7) -0.3362(7)
H21 H -0.40170 0.16560 -0.30750
C22 C -0.4095(14) 0.0615(7) -0.3806(7)
H22 H -0.51150 0.05430 -0.38170
C23 C -0.3305(15) 0.0019(7) -0.4249(7)
H23 H -0.38070 -0.04440 -0.45400
C24 C -0.1847(15) 0.0099(7) -0.4262(7)
H24 H -0.13830 -0.03230 -0.45620
C25 C -0.0985(14) 0.0739(7) -0.3878(7)
H25 H 0.00140 0.07300 -0.39510
P6 P -0.1400(3) 0.33889(18) -0.33151(17)
C26 C -0.1757(11) 0.4334(7) -0.3137(7)
H26 H -0.15490 0.46610 -0.26470
C27 C -0.2335(14) 0.4658(8) -0.3666(9)
H27 H -0.25010 0.51870 -0.35180
C28 C -0.2679(14) 0.4222(9) -0.4413(9)
H28 H -0.30870 0.44730 -0.47410
C29 C -0.2453(15) 0.3456(9) -0.4687(7)
H29 H -0.26660 0.32080 -0.51980
C30 C -0.1928(12) 0.3027(7) -0.4249(6)
H30 H -0.18520 0.24960 -0.44790
W2 W -0.47565(5) -0.22449(3) -0.24075(3)
P7 P -0.3301(3) -0.29687(18) -0.17969(16)
C31 C -0.1557(13) -0.3257(7) -0.1903(7)
H31 H -0.10360 -0.30620 -0.22090
C32 C -0.0835(15) -0.3746(8) -0.1585(7)
H32 H 0.01370 -0.38630 -0.16780
C33 C -0.1518(16) -0.4074(7) -0.1125(7)
H33 H -0.09870 -0.44070 -0.09190
C34 C -0.2902(17) -0.3931(8) -0.0967(7)
H34 H -0.33080 -0.41900 -0.06750
C35 C -0.3748(13) -0.3437(7) -0.1203(6)
H35 H -0.46670 -0.33430 -0.10220
P8 P -0.3076(3) -0.11614(18) -0.19467(17)
C36 C -0.2959(14) -0.0379(7) -0.2249(7)
H36 H -0.37420 -0.03040 -0.25720
C37 C -0.1793(17) 0.0143(7) -0.2048(7)
H37 H -0.18360 0.05570 -0.22400
C38 C -0.0550(16) 0.0109(8) -0.1582(8)
H38 H 0.02150 0.04850 -0.14840
C39 C -0.0422(14) -0.0461(8) -0.1265(7)
H39 H 0.04390 -0.04590 -0.09530
C40 C -0.1487(13) -0.1046(7) -0.1374(6)
H40 H -0.13170 -0.14000 -0.11140
P9 P -0.6168(3) -0.18358(18) -0.13902(16)
C41 C -0.7478(14) -0.2348(8) -0.1146(7)
H41 H -0.77260 -0.28530 -0.14580
C42 C -0.8203(17) -0.2073(9) -0.0521(8)
H42 H -0.88750 -0.24090 -0.04220
C43 C -0.7998(17) -0.1338(10) -0.0037(7)
H43 H -0.85600 -0.11900 0.03650
C44 C -0.7019(16) -0.0815(8) -0.0113(7)
H44 H -0.69110 -0.03270 0.02480
C45 C -0.6177(14) -0.0965(8) -0.0694(7)
H45 H -0.55570 -0.05620 -0.07130
P10 P -0.3294(3) -0.26838(19) -0.34080(17)
C46 C -0.1630(12) -0.2313(8) -0.3534(7)
H46 H -0.12410 -0.18480 -0.31880
C47 C -0.0853(15) -0.2672(9) -0.4117(8)
H47 H 0.00540 -0.24380 -0.41360
C48 C -0.1284(17) -0.3332(9) -0.4667(7)
H48 H -0.06760 -0.35260 -0.50450
C49 C -0.2606(15) -0.3739(8) -0.4693(7)
H49 H -0.28490 -0.41940 -0.50900
C50 C -0.3562(15) -0.3500(7) -0.4165(7)
H50 H -0.44230 -0.38050 -0.42220
P11 P -0.6317(3) -0.33616(19) -0.29240(16)
C51 C -0.5883(14) -0.4309(8) -0.3139(7)
H51 H -0.48950 -0.44160 -0.30460
C52 C -0.6885(17) -0.4930(8) -0.3440(7)
H52 H -0.65540 -0.54310 -0.35220
C53 C -0.8361(19) -0.4835(8) -0.3625(6)
H53 H -0.89640 -0.52800 -0.38620
C54 C -0.8993(16) -0.4140(9) -0.3484(7)
H54 H -1.00130 -0.41250 -0.35900
C55 C -0.8158(14) -0.3452(7) -0.3188(7)
H55 H -0.86570 -0.29950 -0.31270
P12 P -0.6248(3) -0.15898(18) -0.30827(17)
C56 C -0.7803(14) -0.1091(8) -0.2891(7)
H56 H -0.81570 -0.10500 -0.24370
C57 C -0.8581(15) -0.0743(8) -0.3343(8)
H57 H -0.94380 -0.04910 -0.31910
C58 C -0.8135(15) -0.0756(7) -0.4012(7)
H58 H -0.87030 -0.04990 -0.42900
C59 C -0.6965(14) -0.1101(7) -0.4294(6)
H59 H -0.67500 -0.10750 -0.47550
C60 C -0.6033(13) -0.1506(7) -0.3933(6)
H60 H -0.52390 -0.17460 -0.41750

loop_
_atom_type_symbol
_atom_type_radius_bond
C 0.68
H 0.23
P 1.05
W 1.37
